data_7243320
loop_
_publ_author_name
'Peloquin, Andrew J.'
'McMillen, Colin D.'
'Pennington, William T.'

_publ_section_title
;
 One dimensional halogen bond design: Br&#x22EF;N versus I&#x22EF;N with
 fluoroarenes
;
_journal_issue 35
_journal_name_full CrystEngComm
_journal_page_first 6098
_journal_page_last 6106
_journal_paper_doi 10.1039/D1CE00864A
_journal_volume 23
_journal_year 2021
_chemical_formula_moiety '2(Br2 C12 F8), C12 H10 N2'
_chemical_formula_sum 'C36 H10 Br4 F16 N2'
_chemical_formula_weight 1094.082
_space_group_crystal_system triclinic
_space_group_IT_number 2
_space_group_name_Hall '-P 1'
_space_group_name_H-M_alt 'P -1'
_symmetry_Int_Tables_number 2
_audit_creation_date 2021-05-25
_audit_creation_method
;
Olex2 1.3
(compiled 2020.11.12 svn.r5f609507 for OlexSys, GUI svn.r6272)
;
_audit_update_record
;
2021-06-27 deposited with the CCDC.	2021-08-02 downloaded from the CCDC.
;
_cell_angle_alpha 90.035(2)
_cell_angle_beta 90.010(2)
_cell_angle_gamma 107.163(2)
_cell_formula_units_Z 2
_cell_length_a 7.4148(5)
_cell_length_b 11.4097(7)
_cell_length_c 21.1980(12)
_cell_measurement_reflns_used 17328
_cell_measurement_temperature 100(2)
_cell_measurement_theta_max 26.44
_cell_measurement_theta_min 2.68
_cell_volume 1713.50(18)
_computing_cell_refinement 'Bruker SAINT'
_computing_data_collection 'Bruker APEX3'
_computing_data_reduction 'Bruker SAINT'
_computing_molecular_graphics 'Olex2 1.3 (Dolomanov et al., 2009)'
_computing_publication_material 'Olex2 1.3 (Dolomanov et al., 2009)'
_computing_structure_refinement 'SHELXL-2016/6 (Sheldrick, 2016)'
_computing_structure_solution 'SHELXT 2014/5 (Sheldrick, 2014)'
_diffrn_ambient_temperature 100.0
_diffrn_measured_fraction_theta_full 0.9952
_diffrn_measured_fraction_theta_max 0.9921
_diffrn_measurement_device_type 'D8 Venture definition'
_diffrn_measurement_method '\f and \w scans'
_diffrn_radiation_type MoK\a
_diffrn_radiation_wavelength 0.71073
_diffrn_reflns_av_R_equivalents 0.0357
_diffrn_reflns_av_unetI/netI 0.0367
_diffrn_reflns_Laue_measured_fraction_full 0.9952
_diffrn_reflns_Laue_measured_fraction_max 0.9921
_diffrn_reflns_limit_h_max 9
_diffrn_reflns_limit_h_min -9
_diffrn_reflns_limit_k_max 14
_diffrn_reflns_limit_k_min -14
_diffrn_reflns_limit_l_max 26
_diffrn_reflns_limit_l_min -26
_diffrn_reflns_number 21406
_diffrn_reflns_point_group_measured_fraction_full 0.9952
_diffrn_reflns_point_group_measured_fraction_max 0.9921
_diffrn_reflns_theta_full 25.2417
_diffrn_reflns_theta_max 26.44
_diffrn_reflns_theta_min 2.68
_diffrn_source 'Incoatec I\mS'
_exptl_absorpt_coefficient_mu 4.818
_exptl_absorpt_correction_T_max 0.7454
_exptl_absorpt_correction_T_min 0.5536
_exptl_absorpt_correction_type multi-scan
_exptl_absorpt_process_details
;
SADABS-2014/5 (Bruker,2014/5) was used for absorption correction.
wR2(int) was 0.1160 before and 0.0460 after correction.
The Ratio of minimum to maximum transmission is 0.7427.
The \l/2 correction factor is Not present.
;
_exptl_crystal_density_diffrn 2.121
_exptl_crystal_density_meas ?
_exptl_crystal_density_method 'not measured'
_exptl_crystal_description plate
_exptl_crystal_F_000 1047.179
_exptl_crystal_size_max 0.231
_exptl_crystal_size_mid 0.135
_exptl_crystal_size_min 0.087
_exptl_transmission_factor_max 'not measured'
_exptl_transmission_factor_min 'not measured'
_refine_diff_density_max 0.5197
_refine_diff_density_min -0.4362
_refine_diff_density_rms 0.1075
_refine_ls_d_res_high 0.7982
_refine_ls_d_res_low 7.6020
_refine_ls_goodness_of_fit_ref 1.0571
_refine_ls_hydrogen_treatment constr
_refine_ls_matrix_type full
_refine_ls_number_constraints 20
_refine_ls_number_parameters 523
_refine_ls_number_reflns 7010
_refine_ls_number_restraints 0
_refine_ls_restrained_S_all 1.0571
_refine_ls_R_factor_all 0.0319
_refine_ls_R_factor_gt 0.0243
_refine_ls_shift/su_max 0.0005
_refine_ls_shift/su_mean 0.0000
_refine_ls_structure_factor_coef Fsqd
_refine_ls_weighting_details 'w=1/[\s^2^(Fo^2^)+(0.0197P)^2^+0.5950P] where P=(Fo^2^+2Fc^2^)/3'
_refine_ls_weighting_scheme calc
_refine_ls_wR_factor_gt 0.0529
_refine_ls_wR_factor_ref 0.0565
_reflns_Friedel_coverage 0.0
_reflns_limit_h_max 9
_reflns_limit_h_min -9
_reflns_limit_k_max 14
_reflns_limit_k_min -14
_reflns_limit_l_max 26
_reflns_limit_l_min 0
_reflns_number_gt 6032
_reflns_number_total 7010
_reflns_threshold_expression I>=2u(I)
_cod_data_source_file d1ce00864a2.cif
_cod_data_source_block 2Br2F8bph_dpe
_cod_depositor_comments
;
The following automatic conversions were performed:

data item '_exptl_crystal_density_meas' value 'not measured' was
changed to '?' -- the value is perceived as not measured.

Automatic conversion script
Id: cif_fix_values 7556 2019-12-06 15:28:31Z antanas 

 Adding full bibliography for 7243307--7243335.cif.
;
_cod_database_code 7243320
_olex2_refinement_description
;
1.a Aromatic/amide H refined with riding coordinates:
 C1(H1), C2(H2), C4(H4), C5(H5), C6(H6), C7(H7), C9(H9), C10(H10), C11(H11),
 C12(H12)
;
_olex2_submission_special_instructions 'No special instructions were received'

loop_
_space_group_symop_id
_space_group_symop_operation_xyz
1 x,y,z
2 -x,-y,-z

loop_
_atom_site_label
_atom_site_type_symbol
_atom_site_fract_x
_atom_site_fract_y
_atom_site_fract_z
_atom_site_U_iso_or_equiv
_atom_site_adp_type
_atom_site_occupancy
_atom_site_refinement_flags_posn
Br1 Br 0.97618(3) 0.59249(2) 0.695165(11) 0.01506(6) Uani 1.000000 .
Br2 Br 0.71477(3) -0.14748(2) 1.036898(12) 0.02069(7) Uani 1.000000 .
F1 F 0.61196(19) 0.45437(13) 0.76336(7) 0.0192(3) Uani 1.000000 .
F2 F 0.55478(19) 0.27665(13) 0.84934(7) 0.0184(3) Uani 1.000000 .
F3 F 1.1785(2) 0.26198(13) 0.82083(7) 0.0219(3) Uani 1.000000 .
F4 F 1.24076(19) 0.44656(13) 0.73780(7) 0.0211(3) Uani 1.000000 .
F5 F 0.9017(2) 0.02731(13) 0.81338(6) 0.0222(3) Uani 1.000000 .
F6 F 0.8457(2) -0.14885(13) 0.90107(7) 0.0226(3) Uani 1.000000 .
F7 F 0.6912(2) 0.11397(13) 1.04981(6) 0.0212(3) Uani 1.000000 .
F8 F 0.7592(2) 0.29211(12) 0.96354(6) 0.0188(3) Uani 1.000000 .
C13 C 0.9294(3) 0.4574(2) 0.74982(11) 0.0141(5) Uani 1.000000 .
C14 C 0.7551(3) 0.4105(2) 0.77838(11) 0.0142(5) Uani 1.000000 .
C15 C 0.7253(3) 0.3176(2) 0.82215(11) 0.0141(5) Uani 1.000000 .
C16 C 0.8646(3) 0.2642(2) 0.83792(11) 0.0143(5) Uani 1.000000 .
C17 C 1.0375(3) 0.3092(2) 0.80717(11) 0.0159(5) Uani 1.000000 .
C18 C 1.0702(3) 0.4045(2) 0.76476(11) 0.0150(5) Uani 1.000000 .
C19 C 0.8312(3) 0.1654(2) 0.88571(11) 0.0133(5) Uani 1.000000 .
C20 C 0.8522(3) 0.0509(2) 0.87213(11) 0.0155(5) Uani 1.000000 .
C21 C 0.8207(3) -0.0411(2) 0.91650(12) 0.0154(5) Uani 1.000000 .
C22 C 0.7645(3) -0.0219(2) 0.97700(11) 0.0149(5) Uani 1.000000 .
C23 C 0.7447(3) 0.0916(2) 0.99162(11) 0.0155(5) Uani 1.000000 .
C24 C 0.7783(3) 0.1830(2) 0.94705(11) 0.0138(5) Uani 1.000000 .
Br3 Br 0.63480(3) 0.14010(2) 0.587331(11) 0.01752(6) Uani 1.000000 .
Br4 Br 0.24171(4) -0.54179(2) 0.960109(11) 0.01979(7) Uani 1.000000 .
F9 F 0.4995(2) 0.16644(12) 0.72048(7) 0.0224(3) Uani 1.000000 .
F10 F 0.4144(2) 0.00301(13) 0.81425(6) 0.0219(3) Uani 1.000000 .
F11 F 0.5219(2) -0.29815(12) 0.67876(7) 0.0204(3) Uani 1.000000 .
F12 F 0.6189(2) -0.13274(13) 0.58646(7) 0.0230(3) Uani 1.000000 .
F13 F 0.1164(2) -0.21013(13) 0.81548(7) 0.0186(3) Uani 1.000000 .
F14 F 0.0181(2) -0.37998(14) 0.90546(7) 0.0226(3) Uani 1.000000 .
F15 F 0.6110(2) -0.45304(13) 0.88652(7) 0.0207(3) Uani 1.000000 .
F16 F 0.70496(19) -0.28669(13) 0.79382(6) 0.0187(3) Uani 1.000000 .
C25 C 0.5636(3) 0.0211(2) 0.65114(11) 0.0149(5) Uani 1.000000 .
C26 C 0.5077(3) 0.0519(2) 0.70967(12) 0.0157(5) Uani 1.000000 .
C27 C 0.4611(3) -0.0329(2) 0.75781(11) 0.0153(5) Uani 1.000000 .
C28 C 0.4644(3) -0.1528(2) 0.74962(11) 0.0137(5) Uani 1.000000 .
C29 C 0.5180(3) -0.1835(2) 0.69022(11) 0.0148(5) Uani 1.000000 .
C30 C 0.5677(3) -0.0979(2) 0.64226(11) 0.0148(5) Uani 1.000000 .
C31 C 0.4126(3) -0.2447(2) 0.80083(11) 0.0142(5) Uani 1.000000 .
C32 C 0.2394(3) -0.2705(2) 0.83169(11) 0.0142(5) Uani 1.000000 .
C33 C 0.1884(3) -0.3580(2) 0.87830(11) 0.0157(5) Uani 1.000000 .
C34 C 0.3112(3) -0.4225(2) 0.89717(11) 0.0142(5) Uani 1.000000 .
C35 C 0.4863(3) -0.3957(2) 0.86817(11) 0.0153(5) Uani 1.000000 .
C36 C 0.5342(3) -0.3101(2) 0.82081(11) 0.0139(5) Uani 1.000000 .
N1 N 1.0537(3) 0.82707(18) 0.63280(10) 0.0178(5) Uani 1.000000 .
N2 N 1.2835(3) 1.64053(18) 0.48963(10) 0.0176(4) Uani 1.000000 .
C1 C 1.1505(3) 1.2090(2) 0.59117(12) 0.0160(5) Uani 1.000000 .
H1 H 1.1226(3) 1.2577(2) 0.62398(12) 0.0192(6) Uiso 1.000000 R
C2 C 1.2148(3) 1.2647(2) 0.53708(11) 0.0154(5) Uani 1.000000 .
H2 H 1.2475(3) 1.2162(2) 0.50513(11) 0.0184(6) Uiso 1.000000 R
C3 C 1.1190(3) 1.0781(2) 0.60415(11) 0.0149(5) Uani 1.000000 .
C4 C 1.0527(3) 1.0298(2) 0.66316(12) 0.0171(5) Uani 1.000000 .
H4 H 1.0277(3) 1.0816(2) 0.69493(12) 0.0205(6) Uiso 1.000000 R
C5 C 1.0236(4) 0.9064(2) 0.67537(12) 0.0188(5) Uani 1.000000 .
H5 H 0.9799(4) 0.8762(2) 0.71607(12) 0.0225(6) Uiso 1.000000 R
C6 C 1.1164(3) 0.8738(2) 0.57620(12) 0.0177(5) Uani 1.000000 .
H6 H 1.1389(3) 0.8195(2) 0.54523(12) 0.0213(6) Uiso 1.000000 R
C7 C 1.1504(3) 0.9957(2) 0.55984(11) 0.0151(5) Uani 1.000000 .
H7 H 1.1948(3) 1.0232(2) 0.51880(11) 0.0181(6) Uiso 1.000000 R
C8 C 1.2401(3) 1.3942(2) 0.52216(11) 0.0144(5) Uani 1.000000 .
C9 C 1.2707(3) 1.4352(2) 0.46023(12) 0.0180(5) Uani 1.000000 .
H9 H 1.2775(3) 1.3797(2) 0.42750(12) 0.0216(6) Uiso 1.000000 R
C10 C 1.2912(4) 1.5562(2) 0.44645(12) 0.0209(6) Uani 1.000000 .
H10 H 1.3120(4) 1.5816(2) 0.40372(12) 0.0251(7) Uiso 1.000000 R
C11 C 1.2550(4) 1.6010(2) 0.54929(12) 0.0209(6) Uani 1.000000 .
H11 H 1.2488(4) 1.6586(2) 0.58099(12) 0.0251(7) Uiso 1.000000 R
C12 C 1.2340(4) 1.4814(2) 0.56749(12) 0.0200(6) Uani 1.000000 .
H12 H 1.2155(4) 1.4588(2) 0.61067(12) 0.0240(7) Uiso 1.000000 R

loop_
_atom_site_aniso_label
_atom_site_aniso_U_11
_atom_site_aniso_U_22
_atom_site_aniso_U_33
_atom_site_aniso_U_12
_atom_site_aniso_U_13
_atom_site_aniso_U_23
Br1 0.01791(13) 0.01461(12) 0.01280(12) 0.00503(9) 0.00106(9) 0.00366(9)
Br2 0.01808(13) 0.02044(14) 0.02299(14) 0.00477(10) 0.00161(10) 0.01166(10)
F1 0.0151(7) 0.0232(8) 0.0226(8) 0.0107(6) 0.0022(6) 0.0072(6)
F2 0.0114(7) 0.0229(8) 0.0211(8) 0.0055(6) 0.0043(6) 0.0075(6)
F3 0.0170(8) 0.0288(9) 0.0242(8) 0.0133(6) 0.0016(6) 0.0087(6)
F4 0.0128(7) 0.0276(8) 0.0231(8) 0.0064(6) 0.0057(6) 0.0101(6)
F5 0.0308(9) 0.0253(8) 0.0130(7) 0.0121(7) 0.0044(6) 0.0006(6)
F6 0.0301(9) 0.0146(8) 0.0260(8) 0.0111(6) 0.0012(7) -0.0013(6)
F7 0.0281(8) 0.0243(8) 0.0117(7) 0.0088(6) 0.0058(6) 0.0013(6)
F8 0.0242(8) 0.0140(7) 0.0196(8) 0.0078(6) 0.0026(6) -0.0010(6)
C13 0.0176(13) 0.0125(12) 0.0116(11) 0.0035(10) 0.0008(9) 0.0006(9)
C14 0.0129(12) 0.0169(12) 0.0150(12) 0.0077(10) -0.0015(9) 0.0003(9)
C15 0.0099(12) 0.0167(12) 0.0153(12) 0.0035(9) 0.0021(9) 0.0020(9)
C16 0.0162(13) 0.0159(12) 0.0111(12) 0.0053(10) -0.0010(9) -0.0013(9)
C17 0.0145(12) 0.0192(13) 0.0159(12) 0.0081(10) -0.0012(10) 0.0008(10)
C18 0.0104(12) 0.0187(13) 0.0145(12) 0.0021(10) 0.0018(9) 0.0017(9)
C19 0.0123(12) 0.0126(12) 0.0149(12) 0.0034(9) -0.0015(9) 0.0024(9)
C20 0.0158(13) 0.0202(13) 0.0114(12) 0.0066(10) 0.0002(9) -0.0002(9)
C21 0.0130(12) 0.0129(12) 0.0201(13) 0.0035(9) -0.0020(10) -0.0021(10)
C22 0.0112(12) 0.0169(13) 0.0151(12) 0.0019(9) 0.0004(9) 0.0050(9)
C23 0.0123(12) 0.0213(13) 0.0119(12) 0.0032(10) 0.0017(9) 0.0013(10)
C24 0.0132(12) 0.0126(12) 0.0167(12) 0.0054(9) -0.0004(9) -0.0012(9)
Br3 0.01673(13) 0.01732(13) 0.01770(13) 0.00378(10) 0.00188(9) 0.00719(9)
Br4 0.02462(14) 0.01816(13) 0.01570(13) 0.00492(10) 0.00249(10) 0.00643(9)
F9 0.0347(9) 0.0118(7) 0.0218(8) 0.0084(6) 0.0004(7) -0.0003(6)
F10 0.0354(9) 0.0183(8) 0.0135(7) 0.0101(7) 0.0033(6) -0.0018(6)
F11 0.0316(9) 0.0149(7) 0.0175(7) 0.0109(6) 0.0054(6) 0.0014(6)
F12 0.0340(9) 0.0236(8) 0.0138(7) 0.0121(7) 0.0090(6) 0.0018(6)
F13 0.0172(7) 0.0245(8) 0.0180(7) 0.0121(6) 0.0013(6) 0.0046(6)
F14 0.0157(8) 0.0324(9) 0.0206(8) 0.0085(6) 0.0077(6) 0.0080(6)
F15 0.0219(8) 0.0272(8) 0.0183(8) 0.0157(6) 0.0009(6) 0.0059(6)
F16 0.0137(7) 0.0246(8) 0.0187(8) 0.0071(6) 0.0053(6) 0.0047(6)
C25 0.0129(12) 0.0148(12) 0.0152(12) 0.0012(9) -0.0010(9) 0.0040(9)
C26 0.0160(13) 0.0097(12) 0.0204(13) 0.0021(9) -0.0039(10) -0.0000(9)
C27 0.0157(12) 0.0195(13) 0.0103(12) 0.0045(10) -0.0002(9) -0.0026(9)
C28 0.0140(12) 0.0150(12) 0.0119(12) 0.0040(9) -0.0008(9) 0.0017(9)
C29 0.0164(13) 0.0130(12) 0.0161(12) 0.0059(10) -0.0003(10) -0.0011(9)
C30 0.0158(12) 0.0183(13) 0.0103(12) 0.0052(10) 0.0021(9) 0.0003(9)
C31 0.0158(12) 0.0146(12) 0.0117(12) 0.0038(10) 0.0008(9) 0.0005(9)
C32 0.0152(12) 0.0181(13) 0.0112(12) 0.0078(10) -0.0022(9) -0.0004(9)
C33 0.0130(12) 0.0197(13) 0.0128(12) 0.0023(10) 0.0025(9) 0.0009(9)
C34 0.0175(13) 0.0137(12) 0.0104(11) 0.0033(10) -0.0012(9) 0.0007(9)
C35 0.0166(13) 0.0169(13) 0.0149(12) 0.0086(10) -0.0020(10) -0.0011(9)
C36 0.0138(12) 0.0165(12) 0.0116(12) 0.0049(10) 0.0023(9) 0.0011(9)
N1 0.0184(11) 0.0156(11) 0.0194(11) 0.0048(9) -0.0004(9) 0.0049(8)
N2 0.0180(11) 0.0141(11) 0.0207(11) 0.0049(8) 0.0002(9) 0.0048(8)
C1 0.0169(13) 0.0145(12) 0.0172(13) 0.0055(10) 0.0010(10) 0.0004(10)
C2 0.0158(12) 0.0147(12) 0.0174(12) 0.0074(10) 0.0018(10) -0.0002(9)
C3 0.0117(12) 0.0160(13) 0.0172(12) 0.0044(9) -0.0015(9) 0.0029(9)
C4 0.0179(13) 0.0188(13) 0.0157(12) 0.0073(10) 0.0014(10) 0.0012(10)
C5 0.0179(13) 0.0211(14) 0.0170(13) 0.0053(10) 0.0008(10) 0.0051(10)
C6 0.0172(13) 0.0177(13) 0.0188(13) 0.0060(10) -0.0011(10) 0.0016(10)
C7 0.0171(13) 0.0143(12) 0.0140(12) 0.0048(10) 0.0011(10) 0.0033(9)
C8 0.0103(12) 0.0154(12) 0.0169(12) 0.0027(9) -0.0004(9) 0.0026(9)
C9 0.0183(13) 0.0167(13) 0.0181(13) 0.0039(10) -0.0014(10) 0.0004(10)
C10 0.0234(14) 0.0194(14) 0.0177(13) 0.0028(11) -0.0006(11) 0.0050(10)
C11 0.0263(15) 0.0176(13) 0.0214(14) 0.0105(11) 0.0060(11) 0.0014(10)
C12 0.0282(15) 0.0164(13) 0.0168(13) 0.0086(11) 0.0054(11) 0.0046(10)

loop_
_atom_type_symbol
_atom_type_scat_dispersion_real
_atom_type_scat_dispersion_imag
_atom_type_scat_Cromer_Mann_a1
_atom_type_scat_Cromer_Mann_a2
_atom_type_scat_Cromer_Mann_a3
_atom_type_scat_Cromer_Mann_a4
_atom_type_scat_Cromer_Mann_b1
_atom_type_scat_Cromer_Mann_b2
_atom_type_scat_Cromer_Mann_b3
_atom_type_scat_Cromer_Mann_b4
_atom_type_scat_Cromer_Mann_c
_atom_type_scat_source
_atom_type_scat_dispersion_source
H 0.00000 0.00000 0.49300 0.32291 0.14019 0.04081 10.51090 26.12570 3.14236 57.79970 0.0030380000826 'International Tables Volume C Table 6.1.1.4 (pp. 500-502)' 'Henke, Gullikson and Davis, At. Data and Nucl. Data Tables, 1993, 54, 2'
C 0.00347 0.00161 2.31000 1.02000 1.58860 0.86500 20.84390 10.20750 0.56870 51.65120 0.215599998832 'International Tables Volume C Table 6.1.1.4 (pp. 500-502)' 'Henke, Gullikson and Davis, At. Data and Nucl. Data Tables, 1993, 54, 2'
F 0.01794 0.01033 3.53920 2.64120 1.51700 1.02430 10.28250 4.29440 0.26150 26.14760 0.277599990368 'International Tables Volume C Table 6.1.1.4 (pp. 500-502)' 'Henke, Gullikson and Davis, At. Data and Nucl. Data Tables, 1993, 54, 2'
Br -0.28346 2.55990 17.17890 5.23580 5.63770 3.98510 2.17230 16.57960 0.26090 41.43280 2.95569992065 'International Tables Volume C Table 6.1.1.4 (pp. 500-502)' 'Henke, Gullikson and Davis, At. Data and Nucl. Data Tables, 1993, 54, 2'
N 0.00653 0.00323 12.21260 3.13220 2.01250 1.16630 0.00570 9.89330 28.99750 0.58260 -11.5290002823 'International Tables Volume C Table 6.1.1.4 (pp. 500-502)' 'Henke, Gullikson and Davis, At. Data and Nucl. Data Tables, 1993, 54, 2'

loop_
_geom_angle_atom_site_label_1
_geom_angle_atom_site_label_2
_geom_angle_atom_site_label_3
_geom_angle
_geom_angle_site_symmetry_1
_geom_angle_site_symmetry_3
_geom_angle_publ_flag
C14 C13 Br1 120.84(18) . . ?
C18 C13 Br1 121.17(18) . . ?
C18 C13 C14 117.9(2) . . ?
C13 C14 F1 120.3(2) . . ?
C15 C14 F1 118.9(2) . . ?
C15 C14 C13 120.8(2) . . ?
C14 C15 F2 118.6(2) . . ?
C16 C15 F2 119.4(2) . . ?
C16 C15 C14 122.0(2) . . ?
C17 C16 C15 116.7(2) . . ?
C19 C16 C15 121.4(2) . . ?
C19 C16 C17 122.0(2) . . ?
C16 C17 F3 119.5(2) . . ?
C18 C17 F3 118.8(2) . . ?
C18 C17 C16 121.7(2) . . ?
C13 C18 F4 119.8(2) . . ?
C17 C18 F4 119.3(2) . . ?
C17 C18 C13 120.8(2) . . ?
C20 C19 C16 122.3(2) . . ?
C24 C19 C16 121.4(2) . . ?
C24 C19 C20 116.3(2) . . ?
C19 C20 F5 119.4(2) . . ?
C21 C20 F5 118.3(2) . . ?
C21 C20 C19 122.3(2) . . ?
C20 C21 F6 119.7(2) . . ?
C22 C21 F6 120.1(2) . . ?
C22 C21 C20 120.2(2) . . ?
C21 C22 Br2 120.60(18) . . ?
C23 C22 Br2 121.01(18) . . ?
C23 C22 C21 118.4(2) . . ?
C22 C23 F7 120.2(2) . . ?
C24 C23 F7 119.1(2) . . ?
C24 C23 C22 120.8(2) . . ?
C19 C24 F8 119.3(2) . . ?
C23 C24 F8 118.7(2) . . ?
C23 C24 C19 122.0(2) . . ?
C26 C25 Br3 120.14(18) . . ?
C30 C25 Br3 122.03(18) . . ?
C30 C25 C26 117.8(2) . . ?
C25 C26 F9 120.1(2) . . ?
C27 C26 F9 118.8(2) . . ?
C27 C26 C25 121.1(2) . . ?
C26 C27 F10 118.6(2) . . ?
C28 C27 F10 119.6(2) . . ?
C28 C27 C26 121.8(2) . . ?
C29 C28 C27 116.7(2) . . ?
C31 C28 C27 122.1(2) . . ?
C31 C28 C29 121.2(2) . . ?
C28 C29 F11 119.9(2) . . ?
C30 C29 F11 118.6(2) . . ?
C30 C29 C28 121.5(2) . . ?
C25 C30 F12 120.2(2) . . ?
C29 C30 F12 118.7(2) . . ?
C29 C30 C25 121.1(2) . . ?
C32 C31 C28 121.7(2) . . ?
C36 C31 C28 121.9(2) . . ?
C36 C31 C32 116.4(2) . . ?
C31 C32 F13 119.7(2) . . ?
C33 C32 F13 118.3(2) . . ?
C33 C32 C31 122.0(2) . . ?
C32 C33 F14 119.1(2) . . ?
C34 C33 F14 120.4(2) . . ?
C34 C33 C32 120.6(2) . . ?
C33 C34 Br4 120.61(18) . . ?
C35 C34 Br4 121.16(19) . . ?
C35 C34 C33 118.2(2) . . ?
C34 C35 F15 120.0(2) . . ?
C36 C35 F15 119.3(2) . . ?
C36 C35 C34 120.7(2) . . ?
C31 C36 F16 119.0(2) . . ?
C35 C36 F16 119.0(2) . . ?
C35 C36 C31 122.0(2) . . ?
C6 N1 C5 116.2(2) . . ?
C11 N2 C10 116.0(2) . . ?
C2 C1 H1 117.44(15) . . ?
C3 C1 H1 117.44(14) . . ?
C3 C1 C2 125.1(2) . . ?
H2 C2 C1 116.96(15) . . ?
C8 C2 C1 126.1(2) . . ?
C8 C2 H2 116.96(13) . . ?
C4 C3 C1 120.1(2) . . ?
C7 C3 C1 123.4(2) . . ?
C7 C3 C4 116.5(2) . . ?
H4 C4 C3 119.98(15) . . ?
C5 C4 C3 120.0(2) . . ?
C5 C4 H4 119.98(15) . . ?
C4 C5 N1 123.5(2) . . ?
H5 C5 N1 118.23(14) . . ?
H5 C5 C4 118.23(15) . . ?
H6 C6 N1 117.83(14) . . ?
C7 C6 N1 124.3(2) . . ?
C7 C6 H6 117.83(15) . . ?
C6 C7 C3 119.4(2) . . ?
H7 C7 C3 120.29(14) . . ?
H7 C7 C6 120.29(15) . . ?
C9 C8 C2 120.2(2) . . ?
C12 C8 C2 123.2(2) . . ?
C12 C8 C9 116.6(2) . . ?
H9 C9 C8 120.08(15) . . ?
C10 C9 C8 119.8(2) . . ?
C10 C9 H9 120.08(15) . . ?
C9 C10 N2 124.0(2) . . ?
H10 C10 N2 117.98(14) . . ?
H10 C10 C9 117.98(15) . . ?
H11 C11 N2 118.06(14) . . ?
C12 C11 N2 123.9(2) . . ?
C12 C11 H11 118.06(15) . . ?
C11 C12 C8 119.6(2) . . ?
H12 C12 C8 120.19(14) . . ?
H12 C12 C11 120.19(15) . . ?

loop_
_geom_bond_atom_site_label_1
_geom_bond_atom_site_label_2
_geom_bond_distance
_geom_bond_site_symmetry_2
_geom_bond_publ_flag
Br1 C13 1.878(2) . ?
Br2 C22 1.868(2) . ?
F1 C14 1.338(3) . ?
F2 C15 1.342(3) . ?
F3 C17 1.342(3) . ?
F4 C18 1.341(3) . ?
F5 C20 1.348(3) . ?
F6 C21 1.337(3) . ?
F7 C23 1.343(3) . ?
F8 C24 1.340(3) . ?
C13 C14 1.384(3) . ?
C13 C18 1.388(3) . ?
C14 C15 1.377(3) . ?
C15 C16 1.386(3) . ?
C16 C17 1.394(3) . ?
C16 C19 1.482(3) . ?
C17 C18 1.376(3) . ?
C19 C20 1.391(3) . ?
C19 C24 1.390(3) . ?
C20 C21 1.377(3) . ?
C21 C22 1.385(3) . ?
C22 C23 1.381(3) . ?
C23 C24 1.375(3) . ?
Br3 C25 1.879(2) . ?
Br4 C34 1.867(2) . ?
F9 C26 1.345(3) . ?
F10 C27 1.342(3) . ?
F11 C29 1.339(3) . ?
F12 C30 1.338(3) . ?
F13 C32 1.341(3) . ?
F14 C33 1.343(3) . ?
F15 C35 1.338(3) . ?
F16 C36 1.343(3) . ?
C25 C26 1.386(3) . ?
C25 C30 1.380(3) . ?
C26 C27 1.379(3) . ?
C27 C28 1.387(3) . ?
C28 C29 1.396(3) . ?
C28 C31 1.479(3) . ?
C29 C30 1.383(3) . ?
C31 C32 1.393(3) . ?
C31 C36 1.395(3) . ?
C32 C33 1.376(3) . ?
C33 C34 1.388(3) . ?
C34 C35 1.386(3) . ?
C35 C36 1.373(3) . ?
N1 C5 1.342(3) . ?
N1 C6 1.339(3) . ?
N2 C10 1.341(3) . ?
N2 C11 1.339(3) . ?
C1 H1 0.9500 . ?
C1 C2 1.330(3) . ?
C1 C3 1.468(3) . ?
C2 H2 0.9500 . ?
C2 C8 1.468(3) . ?
C3 C4 1.397(3) . ?
C3 C7 1.395(3) . ?
C4 H4 0.9500 . ?
C4 C5 1.384(3) . ?
C5 H5 0.9500 . ?
C6 H6 0.9500 . ?
C6 C7 1.383(3) . ?
C7 H7 0.9500 . ?
C8 C9 1.390(3) . ?
C8 C12 1.393(3) . ?
C9 H9 0.9500 . ?
C9 C10 1.375(4) . ?
C10 H10 0.9500 . ?
C11 H11 0.9500 . ?
C11 C12 1.383(3) . ?
C12 H12 0.9500 . ?

loop_
_geom_torsion_atom_site_label_1
_geom_torsion_atom_site_label_2
_geom_torsion_atom_site_label_3
_geom_torsion_atom_site_label_4
_geom_torsion
_geom_torsion_site_symmetry_1
_geom_torsion_site_symmetry_2
_geom_torsion_site_symmetry_3
_geom_torsion_site_symmetry_4
_geom_torsion_publ_flag
Br1 C13 C14 F1 5.6(2) . . . . ?
Br1 C13 C14 C15 -174.96(19) . . . . ?
Br1 C13 C18 F4 -2.9(2) . . . . ?
Br1 C13 C18 C17 176.89(19) . . . . ?
Br2 C22 C21 F6 -2.2(2) . . . . ?
Br2 C22 C21 C20 178.25(19) . . . . ?
Br2 C22 C23 F7 0.9(2) . . . . ?
Br2 C22 C23 C24 -178.86(19) . . . . ?
F1 C14 C13 C18 -176.8(2) . . . . ?
F1 C14 C15 F2 -1.7(2) . . . . ?
F1 C14 C15 C16 177.1(2) . . . . ?
F2 C15 C14 C13 178.9(2) . . . . ?
F2 C15 C16 C17 178.8(2) . . . . ?
F2 C15 C16 C19 -2.0(3) . . . . ?
F3 C17 C16 C15 179.4(2) . . . . ?
F3 C17 C16 C19 0.1(3) . . . . ?
F3 C17 C18 F4 0.7(3) . . . . ?
F3 C17 C18 C13 -179.1(2) . . . . ?
F4 C18 C13 C14 179.5(2) . . . . ?
F4 C18 C17 C16 178.1(2) . . . . ?
F5 C20 C19 C16 -1.0(3) . . . . ?
F5 C20 C19 C24 179.5(2) . . . . ?
F5 C20 C21 F6 2.2(3) . . . . ?
F5 C20 C21 C22 -178.3(2) . . . . ?
F6 C21 C20 C19 -179.0(2) . . . . ?
F6 C21 C22 C23 178.4(2) . . . . ?
F7 C23 C22 C21 -179.7(2) . . . . ?
F7 C23 C24 F8 1.0(2) . . . . ?
F7 C23 C24 C19 -179.0(2) . . . . ?
F8 C24 C19 C16 -0.8(3) . . . . ?
F8 C24 C19 C20 178.7(2) . . . . ?
F8 C24 C23 C22 -179.3(2) . . . . ?
C13 C14 C15 C16 -2.3(3) . . . . ?
C13 C18 C17 C16 -1.7(3) . . . . ?
C14 C15 C16 C17 -0.0(3) . . . . ?
C14 C15 C16 C19 179.2(2) . . . . ?
C15 C16 C17 C18 2.0(3) . . . . ?
C15 C16 C19 C20 122.7(2) . . . . ?
C15 C16 C19 C24 -57.8(3) . . . . ?
C16 C19 C20 C21 -179.8(2) . . . . ?
C16 C19 C24 C23 179.2(2) . . . . ?
C19 C20 C21 C22 0.6(3) . . . . ?
C19 C24 C23 C22 0.7(3) . . . . ?
C20 C21 C22 C23 -1.1(3) . . . . ?
C21 C22 C23 C24 0.5(3) . . . . ?
Br3 C25 C26 F9 1.7(2) . . . . ?
Br3 C25 C26 C27 -177.76(19) . . . . ?
Br3 C25 C30 F12 -1.7(2) . . . . ?
Br3 C25 C30 C29 178.80(19) . . . . ?
Br4 C34 C33 F14 0.5(2) . . . . ?
Br4 C34 C33 C32 -179.70(18) . . . . ?
Br4 C34 C35 F15 -2.1(2) . . . . ?
Br4 C34 C35 C36 178.33(19) . . . . ?
F9 C26 C25 C30 -179.3(2) . . . . ?
F9 C26 C27 F10 -1.8(3) . . . . ?
F9 C26 C27 C28 179.3(2) . . . . ?
F10 C27 C26 C25 177.6(2) . . . . ?
F10 C27 C28 C29 -178.7(2) . . . . ?
F10 C27 C28 C31 1.8(3) . . . . ?
F11 C29 C28 C27 -179.1(2) . . . . ?
F11 C29 C28 C31 0.4(3) . . . . ?
F11 C29 C30 F12 -0.4(3) . . . . ?
F11 C29 C30 C25 179.1(2) . . . . ?
F12 C30 C25 C26 179.4(2) . . . . ?
F12 C30 C29 C28 179.6(2) . . . . ?
F13 C32 C31 C28 -0.8(3) . . . . ?
F13 C32 C31 C36 179.2(2) . . . . ?
F13 C32 C33 F14 0.3(2) . . . . ?
F13 C32 C33 C34 -179.5(2) . . . . ?
F14 C33 C32 C31 -178.9(2) . . . . ?
F14 C33 C34 C35 -179.3(2) . . . . ?
F15 C35 C34 C33 177.8(2) . . . . ?
F15 C35 C36 F16 0.5(2) . . . . ?
F15 C35 C36 C31 -178.1(2) . . . . ?
F16 C36 C31 C28 1.7(3) . . . . ?
F16 C36 C31 C32 -178.3(2) . . . . ?
F16 C36 C35 C34 -179.9(2) . . . . ?
C25 C26 C27 C28 -1.3(3) . . . . ?
C25 C30 C29 C28 -0.9(3) . . . . ?
C26 C27 C28 C29 0.2(3) . . . . ?
C26 C27 C28 C31 -179.3(2) . . . . ?
C27 C28 C29 C30 0.8(3) . . . . ?
C27 C28 C31 C32 55.1(3) . . . . ?
C27 C28 C31 C36 -124.9(2) . . . . ?
C28 C31 C32 C33 178.4(2) . . . . ?
C28 C31 C36 C35 -179.7(2) . . . . ?
C31 C32 C33 C34 1.3(3) . . . . ?
C31 C36 C35 C34 1.5(3) . . . . ?
C32 C33 C34 C35 0.5(3) . . . . ?
C33 C34 C35 C36 -1.8(3) . . . . ?
N1 C5 C4 C3 -0.7(3) . . . . ?
N1 C6 C7 C3 0.1(3) . . . . ?
N2 C10 C9 C8 -0.0(3) . . . . ?
N2 C11 C12 C8 -0.7(3) . . . . ?
C1 C2 C8 C9 -166.6(3) . . . . ?
C1 C2 C8 C12 13.0(3) . . . . ?
C1 C3 C4 C5 -179.9(2) . . . . ?
C1 C3 C7 C6 -179.8(2) . . . . ?
C2 C8 C9 C10 178.9(2) . . . . ?
C2 C8 C12 C11 -178.6(2) . . . . ?
